data_1561279
loop_
_publ_author_name
'Heinz, Benjamin'
'Djukanovic, Dimitrije'
'Filipponi, Paolo'
'Martin, Benjamin'
'Karaghiosoff, Konstantin'
'Knochel, Paul'

_publ_section_title
;
 Regioselective Difunctionalization of Pyridines via 3,4-Pyridynes
;
_journal_name_full 'Chemical Science'
_journal_paper_doi 10.1039/D1SC01208H
_journal_year 2021
_chemical_absolute_configuration unk
_chemical_formula_moiety 'C17 H23 N O2 Si'
_chemical_formula_sum 'C17 H23 N O2 Si'
_chemical_formula_weight 301.45
_chemical_name_systematic
;
2-ethoxy-4-(4-methoxyphenyl)-3-(trimethylsilyl)pyridine
;
_space_group_crystal_system orthorhombic
_space_group_IT_number 33
_space_group_name_Hall 'P 2c -2n'
_space_group_name_H-M_alt 'P n a 21'
_atom_sites_solution_hydrogens geom
_atom_sites_solution_primary direct
_atom_sites_solution_secondary difmap
_audit_creation_method SHELXL-2014
_audit_update_record
;
2021-01-20 deposited with the CCDC.	2021-03-25 downloaded from the CCDC.
;
_cell_angle_alpha 90
_cell_angle_beta 90
_cell_angle_gamma 90
_cell_formula_units_Z 8
_cell_length_a 30.9518(6)
_cell_length_b 6.9485(2)
_cell_length_c 15.9226(3)
_cell_measurement_reflns_used 14903
_cell_measurement_temperature 123(2)
_cell_measurement_theta_max 31.2940
_cell_measurement_theta_min 2.6130
_cell_volume 3424.45(14)
_computing_cell_refinement 'CrysAlisPro 1.171.40.81a (Rigaku OD, 2020)'
_computing_data_collection 'CrysAlisPro 1.171.40.81a (Rigaku OD, 2020)'
_computing_data_reduction 'CrysAlisPro 1.171.40.81a (Rigaku OD, 2020)'
_computing_molecular_graphics
;
'ORTEP (M. N. Burnett, C. K. Johnson, ORTEP-III: Oak Ridge Thermal Ellipsoid
# Plot Program for Crystal Structure Illustrations, Oak Ridge National
# Laboratory Report ORNL-6895, 1996). Windows version (L. J. Farrugia, Univ.
# Glasgow) used --- SCHAKAL (E. Keller, University of  Freiburg (Breisgau),
# Germany, 1995)'
;
_computing_publication_material
;
PLATON (A. L. Spek, Acta Crystallogr, Sect. A, 1990, 46, C34, 1995 version).
# --- T.B.Cohen, Pure Appl. Chem. 1996,68,2339-2359 (atomic masses).
;
_computing_structure_refinement 'SHELXL-2014 (Sheldrick, 2014)'
_computing_structure_solution 'SHELXS-97 (Sheldrick, 1990)'
_diffrn_ambient_temperature 123(2)
_diffrn_detector_area_resol_mean 15.9809
_diffrn_measured_fraction_theta_full 0.996
_diffrn_measured_fraction_theta_max 0.997
_diffrn_measurement_device_type 'Xcalibur, Sapphire3'
_diffrn_measurement_method '\w scans'
_diffrn_radiation_type MoK\a
_diffrn_radiation_wavelength 0.71073
_diffrn_reflns_av_R_equivalents 0.0437
_diffrn_reflns_av_unetI/netI 0.0303
_diffrn_reflns_Laue_measured_fraction_full 0.996
_diffrn_reflns_Laue_measured_fraction_max 0.997
_diffrn_reflns_limit_h_max 44
_diffrn_reflns_limit_h_min -43
_diffrn_reflns_limit_k_max 9
_diffrn_reflns_limit_k_min -9
_diffrn_reflns_limit_l_max 22
_diffrn_reflns_limit_l_min -22
_diffrn_reflns_number 65322
_diffrn_reflns_point_group_measured_fraction_full 0.996
_diffrn_reflns_point_group_measured_fraction_max 0.997
_diffrn_reflns_theta_full 25.242
_diffrn_reflns_theta_max 30.504
_diffrn_reflns_theta_min 2.558
_diffrn_source 'fine-focus sealed X-ray tube'
_exptl_absorpt_coefficient_mu 0.141
_exptl_absorpt_correction_T_max 1.00000
_exptl_absorpt_correction_T_min 0.84311
_exptl_absorpt_correction_type multi-scan
_exptl_absorpt_process_details
;
CrysAlisPro 1.171.40.81a (Rigaku Oxford Diffraction, 2020)
Empirical absorption correction using spherical harmonics,
implemented in SCALE3 ABSPACK scaling algorithm.
;
_exptl_crystal_colour colorless
_exptl_crystal_density_diffrn 1.169
_exptl_crystal_description block
_exptl_crystal_F_000 1296
_exptl_crystal_size_max 0.449
_exptl_crystal_size_mid 0.409
_exptl_crystal_size_min 0.292
_refine_diff_density_max 0.341
_refine_diff_density_min -0.164
_refine_diff_density_rms 0.046
_refine_ls_abs_structure_details
;
 Flack x determined using 3866 quotients [(I+)-(I-)]/[(I+)+(I-)]
 (Parsons, Flack and Wagner, Acta Cryst. B69 (2013) 249-259).
;
_refine_ls_abs_structure_Flack 0.02(3)
_refine_ls_extinction_method none
_refine_ls_goodness_of_fit_ref 1.024
_refine_ls_hydrogen_treatment mixed
_refine_ls_matrix_type full
_refine_ls_number_parameters 413
_refine_ls_number_reflns 10423
_refine_ls_number_restraints 1
_refine_ls_restrained_S_all 1.024
_refine_ls_R_factor_all 0.0513
_refine_ls_R_factor_gt 0.0406
_refine_ls_shift/su_max 0.000
_refine_ls_shift/su_mean 0.000
_refine_ls_structure_factor_coef Fsqd
_refine_ls_weighting_details 'w=1/[\s^2^(Fo^2^)+(0.0497P)^2^+0.5858P] where P=(Fo^2^+2Fc^2^)/3'
_refine_ls_weighting_scheme calc
_refine_ls_wR_factor_gt 0.0934
_refine_ls_wR_factor_ref 0.0995
_reflns_Friedel_coverage 0.937
_reflns_Friedel_fraction_full 0.996
_reflns_Friedel_fraction_max 0.998
_reflns_number_gt 8971
_reflns_number_total 10423
_reflns_threshold_expression 'I > 2\s(I)'
_cod_data_source_file d1sc01208h2.cif
_cod_data_source_block test1_CCDC2
_cod_database_code 1561279
_shelx_space_group_comment
;
The symmetry employed for this shelxl refinement is uniquely defined
by the following loop, which should always be used as a source of
symmetry information in preference to the above space-group names.
They are only intended as comments.
;
_shelx_estimated_absorpt_t_min 0.939
_shelx_estimated_absorpt_t_max 0.960
_shelxl_version_number 2014-3

loop_
_space_group_symop_operation_xyz
'x, y, z'
'-x, -y, z+1/2'
'-x+1/2, y+1/2, z+1/2'
'x+1/2, -y+1/2, z'

loop_
_atom_site_label
_atom_site_type_symbol
_atom_site_fract_x
_atom_site_fract_y
_atom_site_fract_z
_atom_site_U_iso_or_equiv
_atom_site_adp_type
_atom_site_occupancy
_atom_site_site_symmetry_order
_atom_site_calc_flag
_atom_site_refinement_flags_posn
_atom_site_refinement_flags_adp
_atom_site_refinement_flags_occupancy
_atom_site_disorder_assembly
_atom_site_disorder_group
Si1 Si 0.23768(2) 0.82774(9) 0.91055(4) 0.02251(13) Uani 1 1 d . . . . .
Si2 Si 0.01665(2) 0.67257(9) 0.65232(4) 0.02625(14) Uani 1 1 d . . . . .
O1 O 0.16557(5) 0.5710(2) 0.87389(10) 0.0249(3) Uani 1 1 d . . . . .
N1 N 0.16693(6) 0.5396(3) 0.73035(12) 0.0254(4) Uani 1 1 d . . . . .
N2 N 0.08326(6) 0.9665(3) 0.83697(12) 0.0253(4) Uani 1 1 d . . . . .
C14 C 0.31971(7) 1.2896(4) 0.68863(15) 0.0244(4) Uani 1 1 d . . . . .
C20 C 0.01863(7) 0.6843(3) 0.83801(14) 0.0220(4) Uani 1 1 d . . . . .
C12 C 0.25065(7) 1.1668(3) 0.73298(16) 0.0257(4) Uani 1 1 d . . . . .
H12 H 0.2224(9) 1.1890(8) 0.7545(7) 0.031 Uiso 1 1 calc R U . . .
O3 O 0.08724(5) 0.9365(2) 0.69372(10) 0.0277(4) Uani 1 1 d . . . . .
C22 C 0.06872(7) 0.8857(3) 0.76725(13) 0.0216(4) Uani 1 1 d . . . . .
O2 O 0.34424(6) 1.4511(3) 0.67873(12) 0.0330(4) Uani 1 1 d . . . . .
C2 C 0.21666(7) 0.7583(3) 0.80244(15) 0.0199(5) Uani 1 1 d . . . . .
C29 C 0.00091(8) 0.3353(3) 0.82950(17) 0.0305(5) Uani 1 1 d . . . . .
H29 H 0.0285(10) 0.3138(9) 0.8145(6) 0.037 Uiso 1 1 calc R U . . .
C21 C 0.03523(7) 0.7463(3) 0.76103(16) 0.0214(5) Uani 1 1 d . . . . .
C4 C 0.21619(8) 0.7333(3) 0.65098(17) 0.0255(5) Uani 1 1 d . . . . .
H4 H 0.2270(4) 0.7694(13) 0.5982(19) 0.031 Uiso 1 1 calc R U . . .
C3 C 0.23225(7) 0.8184(3) 0.72439(14) 0.0207(4) Uani 1 1 d . . . . .
C19 C 0.03342(8) 0.7692(3) 0.91290(17) 0.0262(5) Uani 1 1 d . . . . .
H19 H 0.0215(4) 0.7295(14) 0.9669(19) 0.031 Uiso 1 1 calc R U . . .
C1 C 0.18289(7) 0.6203(3) 0.79887(13) 0.0210(4) Uani 1 1 d . . . . .
O4 O -0.09474(6) 0.0513(3) 0.86679(15) 0.0425(5) Uani 1 1 d . . . . .
C16 C 0.30516(7) 0.9500(3) 0.68289(15) 0.0252(4) Uani 1 1 d . . . . .
H16 H 0.3148(3) 0.817(4) 0.6688(4) 0.030 Uiso 1 1 calc R U . . .
C7 C 0.11635(8) 0.4130(4) 0.96382(16) 0.0299(5) Uani 1 1 d . . . . .
H7A H 0.1397(5) 0.359(3) 0.9960(7) 0.045 Uiso 1 1 calc R U . . .
H7B H 0.0918(6) 0.328(3) 0.9665(2) 0.045 Uiso 1 1 calc R U . . .
H7C H 0.1086(6) 0.537(2) 0.9864(6) 0.045 Uiso 1 1 calc R U . . .
C15 C 0.33329(8) 1.1034(4) 0.67074(15) 0.0267(5) Uani 1 1 d . . . . .
H15 H 0.3612(9) 1.0814(8) 0.6506(7) 0.032 Uiso 1 1 calc R U . . .
C18 C 0.06474(8) 0.9081(3) 0.90920(15) 0.0280(4) Uani 1 1 d . . . . .
H18 H 0.0744(3) 0.9695(19) 0.9630(17) 0.034 Uiso 1 1 calc R U . . .
C32 C -0.08425(8) 0.3988(4) 0.87532(16) 0.0307(5) Uani 1 1 d . . . . .
H32 H -0.1124(10) 0.4206(9) 0.8896(5) 0.037 Uiso 1 1 calc R U . . .
C11 C 0.26375(7) 0.9791(3) 0.71439(13) 0.0202(4) Uani 1 1 d . . . . .
C31 C -0.06984(8) 0.2137(4) 0.86071(17) 0.0299(5) Uani 1 1 d . . . . .
C28 C -0.01279(7) 0.5229(3) 0.84475(14) 0.0230(4) Uani 1 1 d . . . . .
C24 C 0.13754(9) 1.0979(4) 0.60701(17) 0.0341(5) Uani 1 1 d . . . . .
H24A H 0.1459(6) 0.976(2) 0.5850(6) 0.051 Uiso 1 1 calc R U . . .
H24B H 0.1617(6) 1.183(3) 0.6059(2) 0.051 Uiso 1 1 calc R U . . .
H24C H 0.1147(5) 1.150(3) 0.5736(7) 0.051 Uiso 1 1 calc R U . . .
C13 C 0.27831(8) 1.3206(3) 0.72045(16) 0.0277(5) Uani 1 1 d . . . . .
H13 H 0.2689(3) 1.450(4) 0.7338(5) 0.033 Uiso 1 1 calc R U . . .
C6 C 0.13024(7) 0.4358(3) 0.87404(15) 0.0246(4) Uani 1 1 d . . . . .
H6A H 0.1393(2) 0.316(3) 0.8518(5) 0.029 Uiso 1 1 calc R U . . .
H6B H 0.1071(5) 0.4828(10) 0.8411(7) 0.029 Uiso 1 1 calc R U . . .
C33 C -0.05550(8) 0.5518(4) 0.86817(16) 0.0301(5) Uani 1 1 d . . . . .
H33 H -0.0649(3) 0.673(4) 0.8791(4) 0.036 Uiso 1 1 calc R U . . .
C30 C -0.02701(9) 0.1823(4) 0.83692(19) 0.0347(6) Uani 1 1 d . . . . .
H30 H -0.0169(4) 0.051(5) 0.8255(5) 0.042 Uiso 1 1 calc R U . . .
C23 C 0.12217(7) 1.0739(4) 0.69622(15) 0.0280(5) Uani 1 1 d . . . . .
H23A H 0.1455(5) 1.0266(11) 0.7317(8) 0.034 Uiso 1 1 calc R U . . .
H23B H 0.1121(2) 1.196(3) 0.7186(5) 0.034 Uiso 1 1 calc R U . . .
C10 C 0.29093(8) 0.9551(4) 0.90600(18) 0.0379(6) Uani 1 1 d . . . . .
H10A H 0.28685(15) 1.081(3) 0.8850(14) 0.057 Uiso 1 1 calc R U . . .
H10B H 0.3099(4) 0.887(2) 0.8703(13) 0.057 Uiso 1 1 calc R U . . .
H10C H 0.3029(4) 0.962(3) 0.9604(11) 0.057 Uiso 1 1 calc R U . . .
C5 C 0.18426(8) 0.5959(4) 0.65723(16) 0.0281(5) Uani 1 1 d . . . . .
H5 H 0.1739(4) 0.538(2) 0.6068(17) 0.034 Uiso 1 1 calc R U . . .
C8 C 0.19746(10) 0.9866(5) 0.96349(19) 0.0420(7) Uani 1 1 d . . . . .
H8A H 0.1698(6) 0.932(2) 0.9586(13) 0.063 Uiso 1 1 calc R U . . .
H8B H 0.1977(5) 1.109(3) 0.9380(11) 0.063 Uiso 1 1 calc R U . . .
H8C H 0.2047(5) 0.999(3) 1.0205(12) 0.063 Uiso 1 1 calc R U . . .
C17 C 0.38705(9) 1.4275(4) 0.6481(2) 0.0412(6) Uani 1 1 d . . . . .
H17A H 0.4032(4) 1.347(3) 0.6862(12) 0.062 Uiso 1 1 calc R U . . .
H17B H 0.4009(4) 1.552(3) 0.6439(14) 0.062 Uiso 1 1 calc R U . . .
H17C H 0.38616(9) 1.368(3) 0.5933(13) 0.062 Uiso 1 1 calc R U . . .
C26 C 0.00798(11) 0.8921(5) 0.58632(19) 0.0469(7) Uani 1 1 d . . . . .
H26A H 0.0356(6) 0.943(2) 0.5687(13) 0.070 Uiso 1 1 calc R U . . .
H26B H -0.0072(8) 0.988(3) 0.6187(9) 0.070 Uiso 1 1 calc R U . . .
H26C H -0.0089(7) 0.8586(11) 0.5374(14) 0.070 Uiso 1 1 calc R U . . .
C9 C 0.24773(9) 0.6048(4) 0.97290(17) 0.0350(6) Uani 1 1 d . . . . .
H9A H 0.2643(6) 0.517(2) 0.9405(8) 0.053 Uiso 1 1 calc R U . . .
H9B H 0.2210(5) 0.547(2) 0.9873(11) 0.053 Uiso 1 1 calc R U . . .
H9C H 0.2630(6) 0.6366(8) 1.0225(11) 0.053 Uiso 1 1 calc R U . . .
C34 C -0.13851(9) 0.0759(5) 0.8906(2) 0.0438(7) Uani 1 1 d . . . . .
H34A H -0.13983(10) 0.140(3) 0.9449(13) 0.066 Uiso 1 1 calc R U . . .
H34B H -0.1524(4) -0.049(3) 0.8945(14) 0.066 Uiso 1 1 calc R U . . .
H34C H -0.1533(4) 0.154(3) 0.8489(12) 0.066 Uiso 1 1 calc R U . . .
C25 C 0.05770(11) 0.5098(6) 0.6060(2) 0.0547(9) Uani 1 1 d . . . . .
H25A H 0.0580(6) 0.382(3) 0.6384(13) 0.082 Uiso 1 1 calc R U . . .
H25B H 0.0876(7) 0.573(2) 0.6098(15) 0.082 Uiso 1 1 calc R U . . .
H25C H 0.0502(5) 0.484(3) 0.5442(15) 0.082 Uiso 1 1 calc R U . . .
C27 C -0.03673(9) 0.5459(5) 0.6529(2) 0.0461(7) Uani 1 1 d . . . . .
H27A H -0.0457(4) 0.525(3) 0.5983(12) 0.069 Uiso 1 1 calc R U . . .
H27B H -0.0569(5) 0.621(2) 0.6806(14) 0.069 Uiso 1 1 calc R U . . .
H27C H -0.0340(2) 0.429(3) 0.6801(14) 0.069 Uiso 1 1 calc R U . . .

loop_
_atom_site_aniso_label
_atom_site_aniso_U_11
_atom_site_aniso_U_22
_atom_site_aniso_U_33
_atom_site_aniso_U_23
_atom_site_aniso_U_13
_atom_site_aniso_U_12
Si1 0.0224(3) 0.0260(3) 0.0191(3) 0.0002(3) -0.0010(2) -0.0019(2)
Si2 0.0278(3) 0.0296(3) 0.0214(3) -0.0010(3) -0.0059(2) 0.0004(2)
O1 0.0237(7) 0.0304(9) 0.0206(7) 0.0003(7) 0.0029(6) -0.0087(6)
N1 0.0278(9) 0.0256(9) 0.0230(9) -0.0004(8) -0.0009(7) -0.0038(7)
N2 0.0292(9) 0.0236(9) 0.0230(9) -0.0033(7) -0.0040(7) 0.0003(7)
C14 0.0253(10) 0.0247(10) 0.0232(10) 0.0048(9) -0.0015(8) -0.0038(9)
C20 0.0219(10) 0.0216(12) 0.0225(11) -0.0009(8) -0.0026(7) 0.0055(8)
C12 0.0225(10) 0.0231(11) 0.0316(12) 0.0002(9) 0.0028(9) 0.0031(8)
O3 0.0297(8) 0.0321(9) 0.0212(7) -0.0029(7) 0.0012(6) -0.0064(7)
C22 0.0220(10) 0.0221(10) 0.0206(9) -0.0011(8) -0.0002(7) 0.0032(8)
O2 0.0291(8) 0.0277(9) 0.0421(10) 0.0038(7) 0.0009(7) -0.0071(7)
C2 0.0179(10) 0.0196(12) 0.0221(11) -0.0002(7) -0.0002(8) 0.0022(7)
C29 0.0226(11) 0.0253(11) 0.0436(15) 0.0017(10) -0.0014(9) 0.0047(9)
C21 0.0226(11) 0.0211(13) 0.0207(11) -0.0011(7) -0.0018(8) 0.0031(8)
C4 0.0321(11) 0.0255(11) 0.0190(11) 0.0016(9) 0.0027(10) 0.0011(8)
C3 0.0220(9) 0.0175(11) 0.0227(10) 0.0025(8) 0.0019(7) 0.0030(7)
C19 0.0346(12) 0.0251(11) 0.0189(11) -0.0003(9) -0.0010(10) 0.0034(9)
C1 0.0208(9) 0.0217(10) 0.0204(9) 0.0010(8) 0.0013(7) 0.0007(8)
O4 0.0321(9) 0.0304(10) 0.0651(14) 0.0110(9) -0.0037(9) -0.0063(7)
C16 0.0269(10) 0.0222(10) 0.0264(10) 0.0001(8) 0.0048(8) 0.0023(8)
C7 0.0289(11) 0.0307(12) 0.0302(12) 0.0007(10) 0.0074(9) -0.0062(9)
C15 0.0244(10) 0.0298(12) 0.0258(11) -0.0006(9) 0.0059(8) 0.0006(9)
C18 0.0349(11) 0.0287(11) 0.0204(10) -0.0026(10) -0.0038(9) 0.0023(9)
C32 0.0224(10) 0.0369(13) 0.0330(12) 0.0027(10) 0.0029(9) 0.0029(9)
C11 0.0219(9) 0.0195(10) 0.0192(9) 0.0030(7) 0.0009(7) 0.0022(8)
C31 0.0287(11) 0.0287(11) 0.0322(12) 0.0073(10) -0.0058(9) -0.0009(9)
C28 0.0242(10) 0.0235(11) 0.0214(10) 0.0013(8) -0.0020(8) 0.0031(8)
C24 0.0376(13) 0.0317(13) 0.0329(13) -0.0008(11) 0.0077(10) -0.0007(11)
C13 0.0277(11) 0.0195(11) 0.0359(12) 0.0009(9) 0.0002(9) 0.0040(9)
C6 0.0228(10) 0.0254(11) 0.0255(11) -0.0022(9) 0.0004(8) -0.0054(8)
C33 0.0322(11) 0.0245(11) 0.0336(13) -0.0018(9) 0.0053(10) 0.0043(9)
C30 0.0301(12) 0.0209(12) 0.0531(17) 0.0018(11) -0.0041(11) 0.0048(9)
C23 0.0277(11) 0.0281(12) 0.0282(11) 0.0003(9) 0.0014(9) -0.0042(9)
C10 0.0364(13) 0.0493(16) 0.0280(12) 0.0080(12) -0.0097(10) -0.0162(11)
C5 0.0354(12) 0.0290(11) 0.0198(9) -0.0017(9) -0.0017(9) -0.0038(9)
C8 0.0441(15) 0.0483(17) 0.0335(13) -0.0129(12) 0.0035(11) 0.0100(13)
C17 0.0320(12) 0.0430(15) 0.0486(16) 0.0037(13) 0.0054(12) -0.0111(11)
C26 0.0519(17) 0.0524(18) 0.0365(15) 0.0151(13) -0.0174(13) -0.0098(15)
C9 0.0315(12) 0.0410(15) 0.0326(13) 0.0138(11) -0.0066(10) -0.0040(11)
C34 0.0322(13) 0.0510(17) 0.0482(17) 0.0133(13) -0.0001(11) -0.0109(12)
C25 0.0544(19) 0.073(2) 0.0367(16) -0.0262(16) -0.0071(14) 0.0185(17)
C27 0.0473(15) 0.0553(18) 0.0357(14) 0.0099(14) -0.0178(13) -0.0208(14)

loop_
_atom_type_symbol
_atom_type_description
_atom_type_scat_dispersion_real
_atom_type_scat_dispersion_imag
_atom_type_scat_source
C C 0.0033 0.0016 'International Tables Vol C Tables 4.2.6.8 and 6.1.1.4'
H H 0.0000 0.0000 'International Tables Vol C Tables 4.2.6.8 and 6.1.1.4'
N N 0.0061 0.0033 'International Tables Vol C Tables 4.2.6.8 and 6.1.1.4'
O O 0.0106 0.0060 'International Tables Vol C Tables 4.2.6.8 and 6.1.1.4'
Si Si 0.0817 0.0704 'International Tables Vol C Tables 4.2.6.8 and 6.1.1.4'

loop_
_geom_angle_atom_site_label_1
_geom_angle_atom_site_label_2
_geom_angle_atom_site_label_3
_geom_angle
_geom_angle_site_symmetry_1
_geom_angle_site_symmetry_3
_geom_angle_publ_flag
C8 Si1 C9 111.23(14) . . ?
C8 Si1 C10 108.99(14) . . ?
C9 Si1 C10 105.44(12) . . ?
C8 Si1 C2 109.32(12) . . ?
C9 Si1 C2 109.13(12) . . ?
C10 Si1 C2 112.71(12) . . ?
C25 Si2 C26 111.85(18) . . ?
C25 Si2 C27 108.65(17) . . ?
C26 Si2 C27 105.04(14) . . ?
C25 Si2 C21 108.68(12) . . ?
C26 Si2 C21 109.65(13) . . ?
C27 Si2 C21 112.98(13) . . ?
C1 O1 C6 117.82(17) . . ?
C1 N1 C5 116.34(19) . . ?
C22 N2 C18 116.3(2) . . ?
O2 C14 C15 125.0(2) . . ?
O2 C14 C13 115.2(2) . . ?
C15 C14 C13 119.7(2) . . ?
C21 C20 C19 119.7(2) . . ?
C21 C20 C28 122.4(2) . . ?
C19 C20 C28 117.9(2) . . ?
C13 C12 C11 120.7(2) . . ?
C13 C12 H12 119.6 . . ?
C11 C12 H12 119.6 . . ?
C22 O3 C23 117.85(18) . . ?
N2 C22 O3 118.2(2) . . ?
N2 C22 C21 126.6(2) . . ?
O3 C22 C21 115.28(19) . . ?
C14 O2 C17 117.6(2) . . ?
C3 C2 C1 114.9(2) . . ?
C3 C2 Si1 127.64(17) . . ?
C1 C2 Si1 117.35(17) . . ?
C30 C29 C28 121.2(2) . . ?
C30 C29 H29 119.4 . . ?
C28 C29 H29 119.4 . . ?
C20 C21 C22 114.6(2) . . ?
C20 C21 Si2 127.35(17) . . ?
C22 C21 Si2 117.96(18) . . ?
C5 C4 C3 119.1(2) . . ?
C5 C4 H4 120.4 . . ?
C3 C4 H4 120.4 . . ?
C2 C3 C4 119.5(2) . . ?
C2 C3 C11 123.0(2) . . ?
C4 C3 C11 117.3(2) . . ?
C18 C19 C20 119.3(2) . . ?
C18 C19 H19 120.4 . . ?
C20 C19 H19 120.4 . . ?
N1 C1 O1 118.25(19) . . ?
N1 C1 C2 126.5(2) . . ?
O1 C1 C2 115.3(2) . . ?
C31 O4 C34 117.2(2) . . ?
C15 C16 C11 121.0(2) . . ?
C15 C16 H16 119.5 . . ?
C11 C16 H16 119.5 . . ?
C6 C7 H7A 109.5 . . ?
C6 C7 H7B 109.5 . . ?
H7A C7 H7B 109.5 . . ?
C6 C7 H7C 109.5 . . ?
H7A C7 H7C 109.5 . . ?
H7B C7 H7C 109.5 . . ?
C16 C15 C14 119.7(2) . . ?
C16 C15 H15 120.1 . . ?
C14 C15 H15 120.1 . . ?
N2 C18 C19 123.4(2) . . ?
N2 C18 H18 118.3 . . ?
C19 C18 H18 118.3 . . ?
C31 C32 C33 119.4(2) . . ?
C31 C32 H32 120.3 . . ?
C33 C32 H32 120.3 . . ?
C16 C11 C12 118.7(2) . . ?
C16 C11 C3 122.14(19) . . ?
C12 C11 C3 119.11(18) . . ?
O4 C31 C32 125.0(2) . . ?
O4 C31 C30 115.1(2) . . ?
C32 C31 C30 119.9(2) . . ?
C33 C28 C29 118.2(2) . . ?
C33 C28 C20 122.2(2) . . ?
C29 C28 C20 119.60(19) . . ?
C23 C24 H24A 109.5 . . ?
C23 C24 H24B 109.5 . . ?
H24A C24 H24B 109.5 . . ?
C23 C24 H24C 109.5 . . ?
H24A C24 H24C 109.5 . . ?
H24B C24 H24C 109.5 . . ?
C12 C13 C14 120.1(2) . . ?
C12 C13 H13 119.9 . . ?
C14 C13 H13 119.9 . . ?
O1 C6 C7 106.72(18) . . ?
O1 C6 H6A 110.4 . . ?
C7 C6 H6A 110.4 . . ?
O1 C6 H6B 110.4 . . ?
C7 C6 H6B 110.4 . . ?
H6A C6 H6B 108.6 . . ?
C28 C33 C32 121.4(2) . . ?
C28 C33 H33 119.3 . . ?
C32 C33 H33 119.3 . . ?
C29 C30 C31 119.9(2) . . ?
C29 C30 H30 120.0 . . ?
C31 C30 H30 120.0 . . ?
O3 C23 C24 106.48(19) . . ?
O3 C23 H23A 110.4 . . ?
C24 C23 H23A 110.4 . . ?
O3 C23 H23B 110.4 . . ?
C24 C23 H23B 110.4 . . ?
H23A C23 H23B 108.6 . . ?
Si1 C10 H10A 109.5 . . ?
Si1 C10 H10B 109.5 . . ?
H10A C10 H10B 109.5 . . ?
Si1 C10 H10C 109.5 . . ?
H10A C10 H10C 109.5 . . ?
H10B C10 H10C 109.5 . . ?
N1 C5 C4 123.5(2) . . ?
N1 C5 H5 118.2 . . ?
C4 C5 H5 118.2 . . ?
Si1 C8 H8A 109.5 . . ?
Si1 C8 H8B 109.5 . . ?
H8A C8 H8B 109.5 . . ?
Si1 C8 H8C 109.5 . . ?
H8A C8 H8C 109.5 . . ?
H8B C8 H8C 109.5 . . ?
O2 C17 H17A 109.5 . . ?
O2 C17 H17B 109.5 . . ?
H17A C17 H17B 109.5 . . ?
O2 C17 H17C 109.5 . . ?
H17A C17 H17C 109.5 . . ?
H17B C17 H17C 109.5 . . ?
Si2 C26 H26A 109.5 . . ?
Si2 C26 H26B 109.5 . . ?
H26A C26 H26B 109.5 . . ?
Si2 C26 H26C 109.5 . . ?
H26A C26 H26C 109.5 . . ?
H26B C26 H26C 109.5 . . ?
Si1 C9 H9A 109.5 . . ?
Si1 C9 H9B 109.5 . . ?
H9A C9 H9B 109.5 . . ?
Si1 C9 H9C 109.5 . . ?
H9A C9 H9C 109.5 . . ?
H9B C9 H9C 109.5 . . ?
O4 C34 H34A 109.5 . . ?
O4 C34 H34B 109.5 . . ?
H34A C34 H34B 109.5 . . ?
O4 C34 H34C 109.5 . . ?
H34A C34 H34C 109.5 . . ?
H34B C34 H34C 109.5 . . ?
Si2 C25 H25A 109.5 . . ?
Si2 C25 H25B 109.5 . . ?
H25A C25 H25B 109.5 . . ?
Si2 C25 H25C 109.5 . . ?
H25A C25 H25C 109.5 . . ?
H25B C25 H25C 109.5 . . ?
Si2 C27 H27A 109.5 . . ?
Si2 C27 H27B 109.5 . . ?
H27A C27 H27B 109.5 . . ?
Si2 C27 H27C 109.5 . . ?
H27A C27 H27C 109.5 . . ?
H27B C27 H27C 109.5 . . ?

loop_
_geom_bond_atom_site_label_1
_geom_bond_atom_site_label_2
_geom_bond_distance
_geom_bond_site_symmetry_2
_geom_bond_publ_flag
Si1 C8 1.865(3) . ?
Si1 C9 1.866(3) . ?
Si1 C10 1.872(3) . ?
Si1 C2 1.903(3) . ?
Si2 C25 1.854(3) . ?
Si2 C26 1.872(3) . ?
Si2 C27 1.872(3) . ?
Si2 C21 1.895(3) . ?
O1 C1 1.353(3) . ?
O1 C6 1.442(3) . ?
N1 C1 1.322(3) . ?
N1 C5 1.340(3) . ?
N2 C22 1.323(3) . ?
N2 C18 1.347(3) . ?
C14 O2 1.364(3) . ?
C14 C15 1.390(4) . ?
C14 C13 1.395(3) . ?
C20 C21 1.397(3) . ?
C20 C19 1.407(4) . ?
C20 C28 1.488(3) . ?
C12 C13 1.384(3) . ?
C12 C11 1.397(3) . ?
C12 H12 0.95(3) . ?
O3 C22 1.351(3) . ?
O3 C23 1.443(3) . ?
C22 C21 1.422(3) . ?
O2 C17 1.422(3) . ?
C2 C3 1.397(3) . ?
C2 C1 1.420(3) . ?
C29 C30 1.375(4) . ?
C29 C28 1.392(3) . ?
C29 H29 0.90(3) . ?
C4 C5 1.378(3) . ?
C4 C3 1.401(4) . ?
C4 H4 0.94(3) . ?
C3 C11 1.491(3) . ?
C19 C18 1.370(3) . ?
C19 H19 0.98(3) . ?
O4 C31 1.370(3) . ?
O4 C34 1.417(4) . ?
C16 C15 1.390(3) . ?
C16 C11 1.391(3) . ?
C16 H16 1.00(3) . ?
C7 C6 1.501(3) . ?
C7 H7A 0.961(18) . ?
C7 H7B 0.961(18) . ?
C7 H7C 0.961(18) . ?
C15 H15 0.94(3) . ?
C18 H18 1.00(3) . ?
C32 C31 1.381(4) . ?
C32 C33 1.391(4) . ?
C32 H32 0.91(3) . ?
C31 C30 1.396(4) . ?
C28 C33 1.388(3) . ?
C24 C23 1.507(3) . ?
C24 H24A 0.955(18) . ?
C24 H24B 0.955(19) . ?
C24 H24C 0.955(18) . ?
C13 H13 0.97(3) . ?
C6 H6A 0.95(2) . ?
C6 H6B 0.95(2) . ?
C33 H33 0.91(3) . ?
C30 H30 0.98(3) . ?
C23 H23A 0.97(2) . ?
C23 H23B 0.97(2) . ?
C10 H10A 0.943(19) . ?
C10 H10B 0.943(19) . ?
C10 H10C 0.943(19) . ?
C5 H5 0.95(3) . ?
C8 H8A 0.94(2) . ?
C8 H8B 0.94(2) . ?
C8 H8C 0.94(2) . ?
C17 H17A 0.97(2) . ?
C17 H17B 0.97(2) . ?
C17 H17C 0.97(2) . ?
C26 H26A 0.97(2) . ?
C26 H26B 0.97(2) . ?
C26 H26C 0.97(2) . ?
C9 H9A 0.947(18) . ?
C9 H9B 0.947(18) . ?
C9 H9C 0.947(18) . ?
C34 H34A 0.97(2) . ?
C34 H34B 0.97(2) . ?
C34 H34C 0.97(2) . ?
C25 H25A 1.03(2) . ?
C25 H25B 1.03(2) . ?
C25 H25C 1.03(2) . ?
C27 H27A 0.92(2) . ?
C27 H27B 0.92(2) . ?
C27 H27C 0.92(2) . ?

loop_
_geom_torsion_atom_site_label_1
_geom_torsion_atom_site_label_2
_geom_torsion_atom_site_label_3
_geom_torsion_atom_site_label_4
_geom_torsion
_geom_torsion_site_symmetry_1
_geom_torsion_site_symmetry_2
_geom_torsion_site_symmetry_3
_geom_torsion_site_symmetry_4
_geom_torsion_publ_flag
C18 N2 C22 O3 -178.3(2) . . . . ?
C18 N2 C22 C21 1.0(3) . . . . ?
C23 O3 C22 N2 0.9(3) . . . . ?
C23 O3 C22 C21 -178.47(18) . . . . ?
C15 C14 O2 C17 -0.2(4) . . . . ?
C13 C14 O2 C17 178.8(2) . . . . ?
C19 C20 C21 C22 4.0(3) . . . . ?
C28 C20 C21 C22 -172.62(19) . . . . ?
C19 C20 C21 Si2 -173.45(17) . . . . ?
C28 C20 C21 Si2 9.9(3) . . . . ?
N2 C22 C21 C20 -3.9(3) . . . . ?
O3 C22 C21 C20 175.37(19) . . . . ?
N2 C22 C21 Si2 173.80(18) . . . . ?
O3 C22 C21 Si2 -6.9(3) . . . . ?
C25 Si2 C21 C20 -106.9(2) . . . . ?
C26 Si2 C21 C20 130.6(2) . . . . ?
C27 Si2 C21 C20 13.8(2) . . . . ?
C25 Si2 C21 C22 75.7(2) . . . . ?
C26 Si2 C21 C22 -46.8(2) . . . . ?
C27 Si2 C21 C22 -163.60(18) . . . . ?
C1 C2 C3 C4 -3.9(3) . . . . ?
Si1 C2 C3 C4 171.93(17) . . . . ?
C1 C2 C3 C11 172.34(19) . . . . ?
Si1 C2 C3 C11 -11.8(3) . . . . ?
C5 C4 C3 C2 2.1(3) . . . . ?
C5 C4 C3 C11 -174.4(2) . . . . ?
C21 C20 C19 C18 -1.7(3) . . . . ?
C28 C20 C19 C18 175.1(2) . . . . ?
C5 N1 C1 O1 178.4(2) . . . . ?
C5 N1 C1 C2 -0.7(3) . . . . ?
C6 O1 C1 N1 -1.0(3) . . . . ?
C6 O1 C1 C2 178.13(18) . . . . ?
C3 C2 C1 N1 3.4(3) . . . . ?
Si1 C2 C1 N1 -172.89(18) . . . . ?
C3 C2 C1 O1 -175.66(18) . . . . ?
Si1 C2 C1 O1 8.0(3) . . . . ?
C11 C16 C15 C14 -1.3(4) . . . . ?
O2 C14 C15 C16 -179.6(2) . . . . ?
C13 C14 C15 C16 1.5(4) . . . . ?
C22 N2 C18 C19 1.8(3) . . . . ?
C20 C19 C18 N2 -1.5(4) . . . . ?
C15 C16 C11 C12 0.6(3) . . . . ?
C15 C16 C11 C3 177.2(2) . . . . ?
C13 C12 C11 C16 -0.1(3) . . . . ?
C13 C12 C11 C3 -176.8(2) . . . . ?
C2 C3 C11 C16 115.5(2) . . . . ?
C4 C3 C11 C16 -68.2(3) . . . . ?
C2 C3 C11 C12 -68.0(3) . . . . ?
C4 C3 C11 C12 108.4(2) . . . . ?
C34 O4 C31 C32 -0.6(4) . . . . ?
C34 O4 C31 C30 -179.9(3) . . . . ?
C33 C32 C31 O4 179.1(2) . . . . ?
C33 C32 C31 C30 -1.6(4) . . . . ?
C30 C29 C28 C33 0.3(4) . . . . ?
C30 C29 C28 C20 178.6(2) . . . . ?
C21 C20 C28 C33 -111.0(3) . . . . ?
C19 C20 C28 C33 72.3(3) . . . . ?
C21 C20 C28 C29 70.8(3) . . . . ?
C19 C20 C28 C29 -105.9(3) . . . . ?
C11 C12 C13 C14 0.3(4) . . . . ?
O2 C14 C13 C12 180.0(2) . . . . ?
C15 C14 C13 C12 -1.0(4) . . . . ?
C1 O1 C6 C7 -177.91(19) . . . . ?
C29 C28 C33 C32 -0.8(4) . . . . ?
C20 C28 C33 C32 -179.1(2) . . . . ?
C31 C32 C33 C28 1.5(4) . . . . ?
C28 C29 C30 C31 -0.5(4) . . . . ?
O4 C31 C30 C29 -179.5(2) . . . . ?
C32 C31 C30 C29 1.1(4) . . . . ?
C22 O3 C23 C24 178.0(2) . . . . ?
C1 N1 C5 C4 -1.6(4) . . . . ?
C3 C4 C5 N1 0.9(4) . . . . ?
